data_4317904
loop_
_publ_author_name
'Richard J. Parker'
'Leone Spiccia'
'Boujemaa Moubaraki'
'Keith S. Murray'
'David C. R. Hockless'
'A. David Rae'
'Anthony C. Willis'

_publ_contact_author_address
;
Research School of Chemistry,
Australian National University,
Canberra, A. C. T. 0200, Australia
;
_publ_contact_author_email ' willis@rsc.anu.edu.au '
_publ_contact_author_fax ' 61 2 6125 0750 '
_publ_contact_author_name ' Anthony C. Willis '
_publ_contact_author_phone ' 61 2 6125 4109 '
_publ_section_title
;
 Structure and Magnetism of Heptanuclear Complexes Formed on Encapsulation
 of Hexacyanoferrate(II) with the Mn(II) and Ni(II) Complexes of
 1,4-Bis(2-pyridylmethyl)-1,4,7-triazacyclononane
;
_journal_name_full 'Inorganic Chemistry'
_journal_page_first 2489
_journal_page_last 2495
_journal_paper_doi 10.1021/ic010711d
_journal_volume 41
_journal_year 2002
_chemical_formula_moiety ' C114 H150 Fe Mn6 N36 8+, 8(Cl O4 -), 5(H2 O)'
_chemical_formula_sum 'C114 H160 Cl8 Fe Mn6 N36 O37'
_chemical_formula_weight 3295.84
_space_group_IT_number 148
_symmetry_cell_setting trigonal
_symmetry_Int_Tables_number 148
_symmetry_space_group_name_Hall '-R 3'
_symmetry_space_group_name_H-M 'R -3 :H'
_audit_creation_date 2001-03-07
_audit_creation_method 'by teXsan v1.8'
_audit_update_record
;
2001-03-08 - Report on C114 H160 Cl8 Fe Mn6 N36 O37
            by A. David Rae, David C. R. Hockless  and  Anthony C. Willis
            for Richard Parker and Leone Spiccia
2001-03-09 - third version arrives
2001-03-13 - passes checkcif tests with minor warnings
            *  note use of spherically averaged perchlorate ion called Cl7A
;
_cell_angle_alpha 90
_cell_angle_beta 90
_cell_angle_gamma 120
_cell_formula_units_Z 3
_cell_length_a 30.073(3)
_cell_length_b 30.073
_cell_length_c 13.303(4)
_cell_measurement_reflns_used 20
_cell_measurement_temperature 183.2
_cell_measurement_theta_max 31.3
_cell_measurement_theta_min 27.6
_cell_volume 10419(3)
_computing_cell_refinement 'MSC/AFC Diffractometer Control'
_computing_data_collection 'MSC/AFC Diffractometer Control'
_computing_data_reduction 'teXsan (MSC, 1992-1997)'
_computing_publication_material 'teXsan (MSC, 1992-1997)'
_computing_structure_refinement RAELS00
_computing_structure_solution
;
SIR92 (Altomare, et. al. 1994)
;
_diffrn_ambient_temperature 183.2
_diffrn_measurement_device_details
;
Rigaku AFC6R diffractometer with extended arm and
evacuated collimator and beam tunnel.
Data cannot be collected beyond \y 60 deg in this configuration.
;
_diffrn_measurement_device_type 'Rigaku AFC6R'
_diffrn_measurement_method \w-2\q
_diffrn_orient_matrix_UB_11 -0.03785
_diffrn_orient_matrix_UB_12 -0.01487
_diffrn_orient_matrix_UB_13 -0.00865
_diffrn_orient_matrix_UB_21 -0.00555
_diffrn_orient_matrix_UB_22 -0.03489
_diffrn_orient_matrix_UB_23 0.01620
_diffrn_orient_matrix_UB_31 -0.00326
_diffrn_orient_matrix_UB_32 0.00599
_diffrn_orient_matrix_UB_33 0.07289
_diffrn_radiation_detector 'scintillation counter'
_diffrn_radiation_monochromator graphite
_diffrn_radiation_source 'Rigaku rotating anode'
_diffrn_radiation_type 'Cu K\a'
_diffrn_radiation_wavelength 1.5418
_diffrn_reflns_av_R_equivalents 0.02577
_diffrn_reflns_av_sigmaI/netI 0.070
_diffrn_reflns_limit_h_max 29
_diffrn_reflns_limit_h_min -29
_diffrn_reflns_limit_k_max 33
_diffrn_reflns_limit_k_min 0
_diffrn_reflns_limit_l_max 14
_diffrn_reflns_limit_l_min 0
_diffrn_reflns_number 3724
_diffrn_reflns_reduction_process 'Lp corrections applied'
_diffrn_reflns_theta_max 60.08
_diffrn_reflns_theta_min 2.94
_diffrn_standards_decay_% -5.12
_diffrn_standards_interval_count 150
_diffrn_standards_number 3
_exptl_absorpt_coefficient_mu 7.302
_exptl_absorpt_correction_T_max 0.645
_exptl_absorpt_correction_T_min 0.565
_exptl_absorpt_correction_type psi-scan
_exptl_absorpt_process_details
;
\y scans (North,Phillips & Matthews, 1968)
;
_exptl_crystal_colour green
_exptl_crystal_density_diffrn 1.576
_exptl_crystal_density_meas ?
_exptl_crystal_description needle
_exptl_crystal_F_000 5112.00
_exptl_crystal_size_max 0.28
_exptl_crystal_size_mid 0.08
_exptl_crystal_size_min 0.06
_refine_diff_density_max 0.435
_refine_diff_density_min -0.515
_refine_ls_extinction_method none
_refine_ls_goodness_of_fit_all 1.5719
_refine_ls_goodness_of_fit_ref 1.8992
_refine_ls_hydrogen_treatment noref
_refine_ls_matrix_type full
_refine_ls_number_parameters 282
_refine_ls_number_reflns 1926
_refine_ls_R_factor_all 0.1314
_refine_ls_R_factor_gt 0.0655
_refine_ls_shift/su_max 0.2
_refine_ls_shift/su_mean 0.1
_refine_ls_structure_factor_coef F
_refine_ls_weighting_details 'w = 1/[\s^2^(Fo) + 0.0016|Fo|^2^]'
_refine_ls_weighting_scheme sigma
_refine_ls_wR_factor_all 0.1070
_refine_ls_wR_factor_ref 0.0975
_reflns_number_gt 1923
_reflns_number_total 3436
_reflns_threshold_expression I>3.00\s(I)
_cod_data_source_file ic010711d_1.cif
_cod_data_source_block PAR3b
_cod_depositor_comments
;
The following automatic conversions were performed:

'_exptl_crystal_density_meas' value 'not measured' was changed to '?'
- the value is perceived as not measured.

Automatic conversion script
Id: cif_fix_values 3008 2015-01-20 13:52:24Z robertas 
;
_cod_original_sg_symbol_H-M 'R -3 '
_cod_original_formula_sum 'C114 H160 Cl8 Fe Mn6 N36 O37 '
_cod_database_code 4317904

loop_
_symmetry_equiv_pos_site_id
_symmetry_equiv_pos_as_xyz
1 x,y,z
2 -y,x-y,z
3 -x+y,-x,z
4 -x,-y,-z
5 y,-x+y,-z
6 x-y,x,-z
7 2/3+x,1/3+y,1/3+z
8 2/3-y,1/3+x-y,1/3+z
9 2/3-x+y,1/3-x,1/3+z
10 2/3-x,1/3-y,1/3-z
11 2/3+y,1/3-x+y,1/3-z
12 2/3+x-y,1/3+x,1/3-z
13 1/3+x,2/3+y,2/3+z
14 1/3-y,2/3+x-y,2/3+z
15 1/3-x+y,2/3-x,2/3+z
16 1/3-x,2/3-y,2/3-z
17 1/3+y,2/3-x+y,2/3-z
18 1/3+x-y,2/3+x,2/3-z

loop_
_atom_site_aniso_label
_atom_site_aniso_U_11
_atom_site_aniso_U_22
_atom_site_aniso_U_33
_atom_site_aniso_U_12
_atom_site_aniso_U_13
_atom_site_aniso_U_23
Fe1 0.028(1) 0.028(1) 0.048(2) 0.014(1) 0.000(0) 0.000(0)
C1 0.034(4) 0.033(4) 0.059(6) 0.017(4) 0.000(4) -0.002(4)
N1 0.047(4) 0.051(4) 0.073(5) 0.028(4) -0.007(4) 0.002(4)
Mn1 0.037(1) 0.045(1) 0.071(1) 0.021(1) -0.008(1) 0.001(1)
N2 0.060(5) 0.046(4) 0.090(6) 0.027(4) -0.010(4) 0.002(4)
N3 0.051(5) 0.059(5) 0.075(6) 0.022(4) -0.006(4) 0.004(4)
N4 0.061(5) 0.066(5) 0.108(7) 0.031(5) 0.005(5) -0.017(5)
N5 0.038(4) 0.060(5) 0.087(6) 0.023(4) -0.006(4) -0.007(4)
N6 0.049(4) 0.051(4) 0.083(6) 0.028(4) 0.003(4) 0.011(4)
C2 0.036(5) 0.052(6) 0.111(9) 0.000(4) -0.001(5) 0.012(6)
C3 0.044(6) 0.072(7) 0.092(8) 0.012(5) -0.003(5) 0.001(6)
C4 0.071(7) 0.082(8) 0.089(9) 0.030(6) 0.010(6) -0.003(7)
C5 0.070(7) 0.095(9) 0.083(9) 0.036(6) 0.005(6) -0.008(7)
C6 0.080(8) 0.053(7) 0.144(12) 0.034(6) 0.010(8) -0.005(7)
C7 0.115(10) 0.055(6) 0.121(10) 0.054(7) -0.025(8) 0.000(7)
C8 0.066(7) 0.073(7) 0.083(8) 0.026(6) -0.006(6) 0.025(6)
C9 0.043(5) 0.076(7) 0.070(7) 0.018(5) -0.010(5) -0.004(6)
C10 0.046(6) 0.129(12) 0.095(10) 0.029(7) -0.005(6) -0.004(8)
C11 0.049(7) 0.183(17) 0.100(11) 0.045(10) 0.007(7) -0.030(11)
C12 0.048(7) 0.153(14) 0.157(14) 0.049(8) -0.008(8) -0.073(12)
C13 0.051(6) 0.083(8) 0.116(10) 0.037(6) -0.023(6) -0.025(7)
C14 0.065(6) 0.073(7) 0.113(10) 0.041(5) -0.005(6) 0.024(6)
C15 0.063(6) 0.051(6) 0.094(8) 0.028(5) 0.013(6) 0.015(5)
C16 0.130(11) 0.099(9) 0.075(8) 0.085(9) 0.030(7) 0.030(7)
C17 0.096(9) 0.049(7) 0.120(11) 0.034(7) 0.052(8) 0.027(6)
C18 0.079(8) 0.056(7) 0.132(11) 0.022(6) 0.028(8) 0.004(7)
C19 0.051(6) 0.047(6) 0.108(9) 0.021(5) 0.002(5) -0.011(6)
Cl1 0.107(5) 0.088(5) 0.111(6) 0.073(4) 0.009(4) 0.013(5)
O1 0.112(7) 0.109(9) 0.315(13) 0.060(6) 0.022(5) -0.037(8)
O2 0.285(11) 0.258(11) 0.136(8) 0.214(9) 0.037(4) 0.073(6)
O3 0.131(7) 0.148(6) 0.153(7) 0.105(6) -0.011(5) -0.034(6)
O4 0.125(4) 0.120(6) 0.145(6) 0.096(4) -0.010(5) -0.011(6)
Cl1A 0.107(5) 0.087(5) 0.111(5) 0.072(4) 0.009(4) 0.013(5)
O1A 0.110(3) 0.115(5) 0.315(13) 0.062(3) 0.013(6) -0.048(6)
O2A 0.202(9) 0.215(10) 0.114(6) 0.167(8) -0.009(3) 0.002(5)
O3A 0.158(7) 0.175(8) 0.127(6) 0.118(6) 0.033(5) 0.015(6)
O4A 0.180(7) 0.127(7) 0.192(7) 0.125(6) 0.002(8) 0.022(7)
Cl2 0.057(2) 0.057(2) 0.107(8) 0.029(1) 0.000(0) 0.000(0)
O5 0.186(11) 0.186(11) 0.107(8) 0.093(5) 0.000(0) 0.000(0)
O6 0.054(4) 0.045(3) 0.162(8) 0.014(2) -0.010(2) -0.012(2)
Cl7A 0.189(10) 0.318(16) 0.403(20) 0.127(11) 0.001(11) 0.167(14)
O7 0.189(10) 0.318(16) 0.403(20) 0.127(11) 0.001(11) 0.167(14)
H1N4 0.061 0.066 0.108 0.031 0.005 -0.017
H1C2 0.036 0.052 0.111 0.000 -0.001 0.012
H2C2 0.036 0.052 0.111 0.000 -0.001 0.012
H1C3 0.044 0.072 0.092 0.012 -0.003 0.001
H2C3 0.044 0.072 0.092 0.012 -0.003 0.001
H1C4 0.071 0.082 0.089 0.030 0.010 -0.003
H2C4 0.071 0.082 0.089 0.030 0.010 -0.003
H1C5 0.070 0.095 0.083 0.036 0.005 -0.008
H2C5 0.070 0.095 0.083 0.036 0.005 -0.008
H1C6 0.080 0.053 0.144 0.034 0.010 -0.005
H2C6 0.080 0.053 0.144 0.034 0.010 -0.005
H1C7 0.115 0.055 0.121 0.054 -0.025 0.000
H2C7 0.115 0.055 0.121 0.054 -0.025 0.000
H1C8 0.066 0.073 0.083 0.026 -0.006 0.025
H2C8 0.066 0.073 0.083 0.026 -0.006 0.025
H1C10 0.046 0.129 0.095 0.029 -0.005 -0.004
H1C11 0.049 0.183 0.100 0.045 0.007 -0.030
H1C12 0.048 0.153 0.157 0.049 -0.008 -0.073
H1C13 0.051 0.083 0.116 0.037 -0.023 -0.025
H1C14 0.065 0.073 0.113 0.041 -0.005 0.024
H2C14 0.065 0.073 0.113 0.041 -0.005 0.024
H1C16 0.130 0.099 0.075 0.085 0.030 0.030
H1C17 0.096 0.049 0.120 0.034 0.052 0.027
H1C18 0.079 0.056 0.132 0.022 0.028 0.004
H1C19 0.051 0.047 0.108 0.021 0.002 -0.011
H1O7 0.189 0.318 0.403 0.127 0.001 0.167
H2O7 0.189 0.318 0.403 0.127 0.001 0.167

loop_
_atom_site_label
_atom_site_fract_x
_atom_site_fract_y
_atom_site_fract_z
_atom_site_occupancy
_atom_site_U_iso_or_equiv
_atom_site_refinement_flags
_atom_site_thermal_displace_type
_atom_site_calc_flag
_atom_site_calc_attached_atom
Fe1 0.0000 0.0000 0.0000 1.0 0.035(1) . Uani d ?
C1 -0.0353(3) 0.0251(3) -0.0801(6) 1.0 0.042(2) . Uani d ?
N1 -0.0581(3) 0.0393(3) -0.1282(6) 1.0 0.055(2) . Uani d ?
Mn1 -0.1245(1) 0.0300(1) -0.2038(1) 1.0 0.051(1) . Uani d ?
N2 -0.1855(3) -0.0507(3) -0.1639(6) 1.0 0.065(2) . Uani d ?
N3 -0.1930(3) 0.0144(3) -0.3112(6) 1.0 0.064(2) . Uani d ?
N4 -0.1164(3) -0.0158(3) -0.3277(7) 1.0 0.078(3) . Uani d ?
N5 -0.1672(3) 0.0394(3) -0.0754(6) 1.0 0.062(2) . Uani d ?
N6 -0.1011(3) 0.1037(3) -0.2763(6) 1.0 0.060(2) . Uani d ?
C2 -0.2353(3) -0.0666(4) -0.2153(9) 1.0 0.076(3) . Uani d ?
C3 -0.2395(3) -0.0225(4) -0.2563(8) 1.0 0.077(3) . Uani d ?
C4 -0.1867(4) -0.0067(4) -0.4031(9) 1.0 0.084(3) . Uani d ?
C5 -0.1355(4) -0.0020(5) -0.4219(9) 1.0 0.085(3) . Uani d ?
C6 -0.1437(4) -0.0704(4) -0.3045(11) 1.0 0.092(4) . Uani d ?
C7 -0.1623(5) -0.0822(4) -0.1961(10) 1.0 0.092(4) . Uani d ?
C8 -0.1902(4) -0.0489(4) -0.0531(9) 1.0 0.078(3) . Uani d ?
C9 -0.1940(4) -0.0025(4) -0.0218(8) 1.0 0.068(3) . Uani d ?
C10 -0.2247(4) -0.0046(6) 0.0592(10) 1.0 0.096(4) . Uani d ?
C11 -0.2257(5) 0.0388(8) 0.0846(11) 1.0 0.116(6) . Uani d ?
C12 -0.1990(5) 0.0824(7) 0.0300(13) 1.0 0.120(6) . Uani d ?
C13 -0.1694(4) 0.0812(4) -0.0495(9) 1.0 0.082(3) . Uani d ?
C14 -0.1913(4) 0.0638(4) -0.3239(9) 1.0 0.081(3) . Uani d ?
C15 -0.1359(4) 0.1077(3) -0.3327(8) 1.0 0.070(3) . Uani d ?
C16 -0.1228(5) 0.1522(5) -0.3885(8) 1.0 0.089(4) . Uani d ?
C17 -0.0741(5) 0.1926(4) -0.3848(10) 1.0 0.090(4) . Uani d ?
C18 -0.0408(5) 0.1872(4) -0.3249(10) 1.0 0.094(4) . Uani d ?
C19 -0.0543(3) 0.1438(3) -0.2748(8) 1.0 0.070(3) . Uani d ?
Cl1 -0.2166(1) 0.0930(1) -0.6282(3) 0.788(6) 0.092(4) . Uani d ?
O1 -0.2630(2) 0.0451(2) -0.6295(8) 0.788(6) 0.177(7) . Uani d ?
O2 -0.2102(4) 0.1182(4) -0.7218(5) 0.788(6) 0.191(7) . Uani d ?
O3 -0.2186(3) 0.1240(3) -0.5498(5) 0.788(6) 0.128(6) . Uani d ?
O4 -0.1746(2) 0.0848(3) -0.6116(6) 0.788(6) 0.114(4) . Uani d ?
Cl1A -0.1850(3) 0.1235(2) -0.6208(5) 0.212(6) 0.091(4) . Uani d ?
O1A -0.1372(4) 0.1699(3) -0.6130(11) 0.212(6) 0.177(3) . Uani d ?
O2A -0.2066(5) 0.1206(5) -0.7171(6) 0.212(6) 0.149(6) . Uani d ?
O3A -0.2189(4) 0.1224(5) -0.5454(7) 0.212(6) 0.138(5) . Uani d ?
O4A -0.1771(4) 0.0811(4) -0.6076(8) 0.212(6) 0.145(6) . Uani d ?
Cl2 0.0000 0.0000 0.4775(7) 0.5 0.074(3) . Uani d ?
O5 0.0000 0.0000 0.5842(7) 0.5 0.160(7) . Uani d ?
O6 0.0393(4) 0.0483(2) 0.4419(7) 0.5 0.092(3) . Uani d ?
Cl7A -0.3257(5) -0.0168(5) -0.4460(11) 0.16667 0.304(8) . Uani d ?
O7 -0.3257(5) -0.0168(5) -0.4460(11) 0.83333 0.304(8) . Uani d ?
H1N4 -0.0792 -0.0043 -0.3365 1.0 0.078 . Uani d ?
H1C2 -0.2637 -0.0854 -0.1658 1.0 0.076 . Uani d ?
H2C2 -0.2392 -0.0900 -0.2721 1.0 0.076 . Uani d ?
H1C3 -0.2695 -0.0362 -0.3031 1.0 0.077 . Uani d ?
H2C3 -0.2452 -0.0043 -0.1992 1.0 0.077 . Uani d ?
H1C4 -0.1936 0.0109 -0.4598 1.0 0.084 . Uani d ?
H2C4 -0.2129 -0.0441 -0.4037 1.0 0.084 . Uani d ?
H1C5 -0.1387 -0.0257 -0.4776 1.0 0.085 . Uani d ?
H2C5 -0.1104 0.0342 -0.4415 1.0 0.085 . Uani d ?
H1C6 -0.1201 -0.0842 -0.3172 1.0 0.092 . Uani d ?
H2C6 -0.1742 -0.0879 -0.3500 1.0 0.092 . Uani d ?
H1C7 -0.1887 -0.1194 -0.1903 1.0 0.092 . Uani d ?
H2C7 -0.1326 -0.0744 -0.1513 1.0 0.092 . Uani d ?
H1C8 -0.1592 -0.0471 -0.0208 1.0 0.078 . Uani d ?
H2C8 -0.2217 -0.0808 -0.0304 1.0 0.078 . Uani d ?
H1C10 -0.2454 -0.0372 0.0976 1.0 0.096 . Uani d ?
H1C11 -0.2462 0.0386 0.1439 1.0 0.116 . Uani d ?
H1C12 -0.2005 0.1142 0.0461 1.0 0.120 . Uani d ?
H1C13 -0.1487 0.1133 -0.0893 1.0 0.082 . Uani d ?
H1C14 -0.2078 0.0700 -0.2644 1.0 0.081 . Uani d ?
H2C14 -0.2105 0.0625 -0.3863 1.0 0.081 . Uani d ?
H1C16 -0.1493 0.1542 -0.4308 1.0 0.089 . Uani d ?
H1C17 -0.0634 0.2246 -0.4244 1.0 0.090 . Uani d ?
H1C18 -0.0050 0.2167 -0.3178 1.0 0.094 . Uani d ?
H1C19 -0.0275 0.1417 -0.2339 1.0 0.070 . Uani d ?
H1O7 -0.3062 0.0063 -0.5033 0.83333 0.304 . Uani d ?
H2O7 -0.3406 -0.0001 -0.4037 0.83333 0.304 . Uani d ?

loop_
_atom_type_symbol
_atom_type_oxidation_number
_atom_type_number_in_cell
_atom_type_scat_dispersion_real
_atom_type_scat_dispersion_imag
_atom_type_scat_source
C 0 342 0.017 0.009
;International Tables for Crystallography
(1992, Vol. C, Tables 4.2.6.8 and 6.1.1.1)
;
H 0 480 0.000 0.000
;International Tables for Crystallography
(1992, Vol. C, Table 6.1.1.2)
;
Cl 0 24 0.348 0.702
;International Tables for Crystallography
(1992, Vol. C, Tables 4.2.6.8 and 6.1.1.1)
;
Fe 0 3 -1.179 3.204
;International Tables for Crystallography
(1992, Vol. C, Tables 4.2.6.8 and 6.1.1.1)
;
Mn 0 18 -0.568 2.808
;International Tables for Crystallography
(1992, Vol. C, Tables 4.2.6.8 and 6.1.1.1)
;
N 0 108 0.029 0.018
;International Tables for Crystallography
(1992, Vol. C, Tables 4.2.6.8 and 6.1.1.1)
;
O 0 111 0.047 0.032
;International Tables for Crystallography
(1992, Vol. C, Tables 4.2.6.8 and 6.1.1.1)
;

loop_
_geom_angle_atom_site_label_1
_geom_angle_atom_site_label_2
_geom_angle_atom_site_label_3
_geom_angle
_geom_angle_site_symmetry_1
_geom_angle_site_symmetry_2
_geom_angle_site_symmetry_3
_geom_angle_publ_flag
C1 Fe1 C1 91.7(3) . . 2_555 yes
C1 Fe1 C1 180.0(6) . . 4_555 yes
C1 Fe1 C1 88.3(3) . . 5_555 yes
Fe1 C1 N1 178.1(7) . . . yes
C1 N1 Mn1 154.0(6) . . . yes
N1 Mn1 N2 103.6(3) . . . yes
N1 Mn1 N3 170.0(3) . . . yes
N1 Mn1 N4 92.6(3) . . . yes
N1 Mn1 N5 100.5(3) . . . yes
N1 Mn1 N6 105.7(3) . . . yes
N2 Mn1 N3 76.6(3) . . . yes
N2 Mn1 N4 77.9(3) . . . yes
N2 Mn1 N5 75.3(3) . . . yes
N2 Mn1 N6 150.7(3) . . . yes
N3 Mn1 N4 77.6(3) . . . yes
N3 Mn1 N5 89.3(3) . . . yes
N3 Mn1 N6 75.0(3) . . . yes
N4 Mn1 N5 152.3(3) . . . yes
N4 Mn1 N6 102.7(3) . . . yes
N5 Mn1 N6 97.1(3) . . . yes
Mn1 N2 C2 112.5(5) . . . yes
Mn1 N2 C7 103.3(6) . . . yes
Mn1 N2 C8 103.7(5) . . . yes
C2 N2 C7 112.2(8) . . . yes
C2 N2 C8 111.6(8) . . . yes
C7 N2 C8 113.0(8) . . . yes
Mn1 N3 C3 104.8(6) . . . yes
Mn1 N3 C4 108.0(6) . . . yes
Mn1 N3 C14 106.5(6) . . . yes
C3 N3 C4 112.0(8) . . . yes
C3 N3 C14 111.1(8) . . . yes
C4 N3 C14 113.8(9) . . . yes
Mn1 N4 C5 105.3(6) . . . yes
Mn1 N4 C6 111.4(7) . . . yes
C5 N4 C6 114.0(9) . . . yes
Mn1 N5 C9 114.2(7) . . . yes
Mn1 N5 C13 128.0(7) . . . yes
C9 N5 C13 117.8(9) . . . yes
Mn1 N6 C15 117.9(6) . . . yes
Mn1 N6 C19 125.4(6) . . . yes
C15 N6 C19 116.6(8) . . . yes
N2 C2 C3 113.6(7) . . . yes
N3 C3 C2 112.3(8) . . . yes
N3 C4 C5 117.3(9) . . . yes
N4 C5 C4 110.4(9) . . . yes
N4 C6 C7 113.5(9) . . . yes
N2 C7 C6 110.9(8) . . . yes
N2 C8 C9 111.0(8) . . . yes
N5 C9 C8 116.1(9) . . . yes
N5 C9 C10 122.4(11) . . . yes
C8 C9 C10 121.5(11) . . . yes
C9 C10 C11 118.5(13) . . . yes
C10 C11 C12 120.6(13) . . . yes
C11 C12 C13 117.2(14) . . . yes
N5 C13 C12 123.6(12) . . . yes
N3 C14 C15 110.7(7) . . . yes
N6 C15 C14 116.2(8) . . . yes
N6 C15 C16 121.6(9) . . . yes
C14 C15 C16 121.9(10) . . . yes
C15 C16 C17 119.7(11) . . . yes
C16 C17 C18 116.6(10) . . . yes
C17 C18 C19 122.0(11) . . . yes
N6 C19 C18 123.6(10) . . . yes
O1 Cl1 O2 109.5(0) . . . no
O1 Cl1 O3 109.5(0) . . . no
O1 Cl1 O4 109.5(0) . . . no
O2 Cl1 O3 109.5(0) . . . no
O2 Cl1 O4 109.5(0) . . . no
O3 Cl1 O4 109.5(0) . . . no
O1A Cl1A O2A 109.5(0) . . . no
O1A Cl1A O3A 109.5(0) . . . no
O1A Cl1A O4A 109.5(0) . . . no
O2A Cl1A O3A 109.5(0) . . . no
O2A Cl1A O4A 109.5(0) . . . no
O3A Cl1A O4A 109.5(0) . . . no
O5 Cl2 O6 109.5(0) . . . no
O1 O7 O1 122.2(4) . . 8_455 yes

loop_
_geom_bond_atom_site_label_1
_geom_bond_atom_site_label_2
_geom_bond_distance
_geom_bond_site_symmetry_1
_geom_bond_site_symmetry_2
_geom_bond_publ_flag
Fe1 C1 1.905(8) . . yes
C1 N1 1.166(9) . . yes
N1 Mn1 2.125(7) . . yes
Mn1 N2 2.255(7) . . yes
Mn1 N3 2.354(7) . . yes
Mn1 N4 2.238(8) . . yes
Mn1 N5 2.238(8) . . yes
Mn1 N6 2.184(7) . . yes
N2 C2 1.492(11) . . yes
N2 C7 1.492(13) . . yes
N2 C8 1.484(13) . . yes
N3 C3 1.473(11) . . yes
N3 C4 1.433(13) . . yes
N3 C14 1.471(11) . . yes
N4 C5 1.521(14) . . yes
N4 C6 1.454(12) . . yes
N5 C9 1.315(11) . . yes
N5 C13 1.338(12) . . yes
N6 C15 1.343(11) . . yes
N6 C19 1.318(10) . . yes
C2 C3 1.495(14) . . yes
C4 C5 1.494(14) . . yes
C6 C7 1.524(16) . . yes
C8 C9 1.516(14) . . yes
C9 C10 1.399(16) . . yes
C10 C11 1.364(19) . . yes
C11 C12 1.356(20) . . yes
C12 C13 1.394(17) . . yes
C14 C15 1.528(13) . . yes
C15 C16 1.404(13) . . yes
C16 C17 1.358(16) . . yes
C17 C18 1.350(16) . . yes
C18 C19 1.334(14) . . yes
Cl1 O1 1.420(4) . . yes
Cl1 O2 1.420(4) . . yes
Cl1 O3 1.420(4) . . yes
Cl1 O4 1.420(4) . . yes
Cl1A O1A 1.420(4) . . yes
Cl1A O2A 1.420(4) . . yes
Cl1A O3A 1.420(4) . . yes
Cl1A O4A 1.420(4) . . yes
Cl2 O5 1.420(4) . . yes
Cl2 O6 1.420(4) . . yes
Cl7A C3 3.682(16) . . yes
Cl7A C3 3.780(17) . 15_444 yes
Cl7A C10 4.004(18) . 15_444 yes
Cl7A C11 3.933(16) . 8_454 yes
Cl7A C11 3.655(18) . 15_444 yes
Cl7A C12 3.601(17) . 15_444 yes
Cl7A C13 3.955(16) . 15_444 yes
Cl7A C14 3.879(17) . . yes
Cl7A C17 3.774(19) . 6_554 yes
Cl7A O1A 4.007(15) . 6_554 yes
O7 O1 3.076(15) . . yes
O7 O1 3.177(17) . 8_455 yes
O1A C12 2.640(22) . 10_454 yes
O1A C13 2.958(16) . 10_454 yes
O1A C2 3.132(18) . 5_554 yes

loop_
_geom_contact_atom_site_label_1
_geom_contact_atom_site_label_2
_geom_contact_distance
_geom_contact_site_symmetry_1
_geom_contact_site_symmetry_2
_geom_contact_publ_flag
Cl7A C3 3.682(16) . . yes
Cl7A C3 3.780(17) . 15_444 yes
Cl7A C10 4.004(18) . 15_444 yes
Cl7A C11 3.933(16) . 8_454 yes
Cl7A C11 3.655(18) . 15_444 yes
Cl7A C12 3.601(17) . 15_444 yes
Cl7A C13 3.955(16) . 15_444 yes
Cl7A C14 3.879(17) . . yes
Cl7A C17 3.774(19) . 6_554 yes
Cl7A O1A 4.007(15) . 6_554 yes
O7 O1 3.076(15) . . yes
O7 O1 3.177(17) . 8_455 yes
O1A C12 2.640(22) . 10_454 yes
O1A C13 2.958(16) . 10_454 yes
O1A C2 3.132(18) . 5_554 yes

loop_
_geom_torsion_atom_site_label_1
_geom_torsion_atom_site_label_2
_geom_torsion_atom_site_label_3
_geom_torsion_atom_site_label_4
_geom_torsion
_geom_torsion_site_symmetry_1
_geom_torsion_site_symmetry_2
_geom_torsion_site_symmetry_3
_geom_torsion_site_symmetry_4
_geom_torsion_publ_flag
C2 N2 Mn1 N1 -176.4(6) . . . . no
C7 N2 Mn1 N1 -55.2(6) . . . . no
C8 N2 Mn1 N1 62.8(6) . . . . no
C2 N2 Mn1 N3 -6.7(6) . . . . no
C7 N2 Mn1 N3 114.5(6) . . . . no
C8 N2 Mn1 N3 -127.5(6) . . . . no
C2 N2 Mn1 N4 -86.6(7) . . . . no
C7 N2 Mn1 N4 34.6(6) . . . . no
C8 N2 Mn1 N4 152.6(6) . . . . no
C2 N2 Mn1 N5 86.1(7) . . . . no
C7 N2 Mn1 N5 -152.7(7) . . . . no
C8 N2 Mn1 N5 -34.6(6) . . . . no
C2 N2 Mn1 N6 7.9(10) . . . . no
C7 N2 Mn1 N6 129.2(7) . . . . no
C8 N2 Mn1 N6 -112.8(7) . . . . no
C3 N3 Mn1 N1 121.2(15) . . . . no
C4 N3 Mn1 N1 1.6(18) . . . . no
C14 N3 Mn1 N1 -121.0(15) . . . . no
C3 N3 Mn1 N2 28.8(6) . . . . no
C4 N3 Mn1 N2 -90.8(6) . . . . no
C14 N3 Mn1 N2 146.6(7) . . . . no
C3 N3 Mn1 N4 109.2(6) . . . . no
C4 N3 Mn1 N4 -10.4(6) . . . . no
C14 N3 Mn1 N4 -133.0(7) . . . . no
C3 N3 Mn1 N5 -46.2(6) . . . . no
C4 N3 Mn1 N5 -165.8(6) . . . . no
C14 N3 Mn1 N5 71.6(6) . . . . no
C3 N3 Mn1 N6 -143.8(6) . . . . no
C4 N3 Mn1 N6 96.6(6) . . . . no
C14 N3 Mn1 N6 -26.0(6) . . . . no
C5 N4 Mn1 N1 -146.2(6) . . . . no
C6 N4 Mn1 N1 89.7(7) . . . . no
C5 N4 Mn1 N2 110.4(6) . . . . no
C6 N4 Mn1 N2 -13.7(7) . . . . no
C5 N4 Mn1 N3 31.7(6) . . . . no
C6 N4 Mn1 N3 -92.4(7) . . . . no
C5 N4 Mn1 N5 95.2(9) . . . . no
C6 N4 Mn1 N5 -28.9(11) . . . . no
C5 N4 Mn1 N6 -39.5(6) . . . . no
C6 N4 Mn1 N6 -163.6(7) . . . . no
C9 N5 Mn1 N1 -82.4(6) . . . . no
C13 N5 Mn1 N1 99.5(8) . . . . no
C9 N5 Mn1 N2 19.0(6) . . . . no
C13 N5 Mn1 N2 -159.1(8) . . . . no
C9 N5 Mn1 N3 95.4(6) . . . . no
C13 N5 Mn1 N3 -82.7(8) . . . . no
C9 N5 Mn1 N4 34.4(10) . . . . no
C13 N5 Mn1 N4 -143.7(8) . . . . no
C9 N5 Mn1 N6 170.2(6) . . . . no
C13 N5 Mn1 N6 -8.0(8) . . . . no
C15 N6 Mn1 N1 177.9(7) . . . . no
C19 N6 Mn1 N1 2.6(8) . . . . no
C15 N6 Mn1 N2 -6.5(11) . . . . no
C19 N6 Mn1 N2 178.2(7) . . . . no
C15 N6 Mn1 N3 8.3(7) . . . . no
C19 N6 Mn1 N3 -167.1(8) . . . . no
C15 N6 Mn1 N4 81.4(7) . . . . no
C19 N6 Mn1 N4 -93.9(8) . . . . no
C15 N6 Mn1 N5 -79.1(7) . . . . no
C19 N6 Mn1 N5 105.6(8) . . . . no
C3 C2 N2 Mn1 -17.1(11) . . . . no
C3 C2 N2 C7 -133.1(10) . . . . no
C3 C2 N2 C8 98.9(10) . . . . no
C6 C7 N2 Mn1 -51.8(9) . . . . no
C6 C7 N2 C2 69.6(11) . . . . no
C6 C7 N2 C8 -163.1(8) . . . . no
C9 C8 N2 Mn1 47.3(8) . . . . no
C9 C8 N2 C2 -74.0(9) . . . . no
C9 C8 N2 C7 158.4(8) . . . . no
C2 C3 N3 Mn1 -48.2(9) . . . . no
C2 C3 N3 C4 68.6(11) . . . . no
C2 C3 N3 C14 -162.8(9) . . . . no
C5 C4 N3 Mn1 -14.8(11) . . . . no
C5 C4 N3 C3 -129.8(10) . . . . no
C5 C4 N3 C14 103.2(11) . . . . no
C15 C14 N3 Mn1 39.3(10) . . . . no
C15 C14 N3 C3 152.8(8) . . . . no
C15 C14 N3 C4 -79.6(11) . . . . no
C4 C5 N4 Mn1 -50.0(10) . . . . no
C4 C5 N4 C6 72.4(11) . . . . no
C7 C6 N4 Mn1 -10.7(11) . . . . no
C7 C6 N4 C5 -129.8(10) . . . . no
C8 C9 N5 Mn1 2.1(10) . . . . no
C10 C9 N5 Mn1 -177.6(8) . . . . no
C8 C9 N5 C13 -179.6(8) . . . . no
C10 C9 N5 C13 0.7(14) . . . . no
C12 C13 N5 Mn1 177.3(8) . . . . no
C12 C13 N5 C9 -0.8(15) . . . . no
C14 C15 N6 Mn1 11.6(12) . . . . no
C16 C15 N6 Mn1 -174.6(7) . . . . no
C14 C15 N6 C19 -172.7(9) . . . . no
C16 C15 N6 C19 1.1(15) . . . . no
C18 C19 N6 Mn1 176.0(8) . . . . no
C18 C19 N6 C15 0.6(15) . . . . no
N3 C3 C2 N2 46.0(12) . . . . no
N4 C5 C4 N3 45.0(13) . . . . no
N2 C7 C6 N4 43.8(13) . . . . no
N5 C9 C8 N2 -35.2(11) . . . . no
C10 C9 C8 N2 144.5(9) . . . . no
C11 C10 C9 N5 -1.6(17) . . . . no
C11 C10 C9 C8 178.7(10) . . . . no
C12 C11 C10 C9 2.5(19) . . . . no
C13 C12 C11 C10 -2.5(20) . . . . no
N5 C13 C12 C11 1.7(18) . . . . no
N6 C15 C14 N3 -36.1(13) . . . . no
C16 C15 C14 N3 150.1(10) . . . . no
C17 C16 C15 N6 -0.9(17) . . . . no
C17 C16 C15 C14 172.5(10) . . . . no
C18 C17 C16 C15 -0.9(17) . . . . no
C19 C18 C17 C16 2.6(18) . . . . no
N6 C19 C18 C17 -2.6(18) . . . . no
